data_7121478
loop_
_publ_author_name
'Vibhute, Amol M.'
'Deva Priyakumar, U.'
'Ravi, Arthi'
'Sureshan, Kana M.'

_publ_section_title
;
 Model molecules to classify CHO hydrogen-bonds.
;
_journal_issue 36
_journal_name_full 'Chemical communications (Cambridge, England)'
_journal_page_first 4629
_journal_page_last 4632
_journal_paper_doi 10.1039/c8cc01653d
_journal_volume 54
_journal_year 2018
_chemical_formula_moiety 'C20 H16 O9 S'
_chemical_formula_sum 'C20 H16 O9 S'
_chemical_formula_weight 432.39
_space_group_crystal_system triclinic
_space_group_IT_number 2
_space_group_name_Hall '-P 1'
_space_group_name_H-M_alt 'P -1'
_symmetry_space_group_name_Hall '-P 1'
_symmetry_space_group_name_H-M 'P -1'
_atom_sites_solution_hydrogens geom
_audit_creation_method SHELXL-2014
_audit_update_record
;
2017-09-27 deposited with the CCDC.
2018-04-11 downloaded from the CCDC.
;
_cell_angle_alpha 100.531(4)
_cell_angle_beta 97.317(4)
_cell_angle_gamma 90.034(4)
_cell_formula_units_Z 8
_cell_length_a 12.1168(10)
_cell_length_b 12.9658(10)
_cell_length_c 25.4643(19)
_cell_measurement_reflns_used 2582
_cell_measurement_temperature 296(2)
_cell_measurement_theta_max 24.36
_cell_measurement_theta_min 2.46
_cell_volume 3900.0(5)
_computing_cell_refinement 'Bruker SAINT'
_computing_data_collection 'Bruker APEX2'
_computing_data_reduction 'Bruker SAINT'
_computing_molecular_graphics 'Bruker SHELXTL'
_computing_publication_material 'Bruker SHELXTL'
_computing_structure_refinement 'SHELXL-2014 (Sheldrick, 2014)'
_computing_structure_solution 'SHELXL-2014 (Sheldrick, 2014)'
_diffrn_ambient_temperature 296(2)
_diffrn_detector_area_resol_mean 0
_diffrn_measured_fraction_theta_full 0.771
_diffrn_measured_fraction_theta_max 0.792
_diffrn_measurement_device_type 'Bruker APEX-II CCD'
_diffrn_measurement_method '\f and \w scans'
_diffrn_radiation_type MoK\a
_diffrn_radiation_wavelength 0.71073
_diffrn_reflns_av_R_equivalents 0.0515
_diffrn_reflns_av_unetI/netI 0.0724
_diffrn_reflns_Laue_measured_fraction_full 0.771
_diffrn_reflns_Laue_measured_fraction_max 0.792
_diffrn_reflns_limit_h_max 14
_diffrn_reflns_limit_h_min -10
_diffrn_reflns_limit_k_max 15
_diffrn_reflns_limit_k_min -15
_diffrn_reflns_limit_l_max 29
_diffrn_reflns_limit_l_min -30
_diffrn_reflns_number 36375
_diffrn_reflns_point_group_measured_fraction_full 0.771
_diffrn_reflns_point_group_measured_fraction_max 0.792
_diffrn_reflns_theta_full 25.242
_diffrn_reflns_theta_max 24.998
_diffrn_reflns_theta_min 0.820
_diffrn_source 'sealed tube'
_exptl_absorpt_coefficient_mu 0.218
_exptl_absorpt_correction_T_max 0.9791
_exptl_absorpt_correction_T_min 0.9489
_exptl_absorpt_correction_type multi-scan
_exptl_absorpt_process_details SADABS
_exptl_crystal_colour colourless
_exptl_crystal_density_diffrn 1.473
_exptl_crystal_density_meas 1.472
_exptl_crystal_density_method NONE
_exptl_crystal_description block
_exptl_crystal_F_000 1792
_exptl_crystal_size_max 0.250
_exptl_crystal_size_mid 0.150
_exptl_crystal_size_min 0.100
_refine_diff_density_max 0.443
_refine_diff_density_min -0.748
_refine_diff_density_rms 0.083
_refine_ls_extinction_coef 0.0033(6)
_refine_ls_extinction_expression Fc^*^=kFc[1+0.001xFc^2^\l^3^/sin(2\q)]^-1/4^
_refine_ls_extinction_method SHELXL
_refine_ls_goodness_of_fit_ref 1.059
_refine_ls_hydrogen_treatment constr
_refine_ls_matrix_type full
_refine_ls_number_parameters 1082
_refine_ls_number_reflns 10892
_refine_ls_number_restraints 0
_refine_ls_restrained_S_all 1.059
_refine_ls_R_factor_all 0.1510
_refine_ls_R_factor_gt 0.0958
_refine_ls_shift/su_max 0.000
_refine_ls_shift/su_mean 0.000
_refine_ls_structure_factor_coef Fsqd
_refine_ls_weighting_details 'w=1/[\s^2^(Fo^2^)+(0.1113P)^2^+16.4115P] where P=(Fo^2^+2Fc^2^)/3'
_refine_ls_weighting_scheme calc
_refine_ls_wR_factor_gt 0.2523
_refine_ls_wR_factor_ref 0.2913
_reflns_Friedel_coverage 0.000
_reflns_number_gt 6314
_reflns_number_total 10892
_reflns_threshold_expression 'I > 2\s(I)'
_cod_data_source_file c8cc01653d2.cif
_cod_data_source_block shelx_CCDC1
_cod_depositor_comments 'Adding full bibliography for 7121475--7121481.cif.'
_cod_database_code 7121478
_shelx_space_group_comment
;
The symmetry employed for this shelxl refinement is uniquely defined
by the following loop, which should always be used as a source of
symmetry information in preference to the above space-group names.
They are only intended as comments.
;
_shelx_estimated_absorpt_t_min 0.947
_shelx_estimated_absorpt_t_max 0.978
_shelxl_version_number 2014-3

loop_
_space_group_symop_operation_xyz
'x, y, z'
'-x, -y, -z'

loop_
_atom_site_label
_atom_site_type_symbol
_atom_site_fract_x
_atom_site_fract_y
_atom_site_fract_z
_atom_site_U_iso_or_equiv
_atom_site_adp_type
_atom_site_occupancy
_atom_site_site_symmetry_order
_atom_site_calc_flag
_atom_site_refinement_flags_posn
_atom_site_refinement_flags_adp
C1A C -0.1649(8) 0.6459(6) 0.0766(4) 0.064(2) Uani 1 1 d . .
H1A H -0.0957 0.6512 0.0610 0.077 Uiso 1 1 calc R U
C1B C 0.2460(10) 0.0666(7) 0.1557(4) 0.080(3) Uani 1 1 d . .
H1B H 0.2561 0.0689 0.1947 0.096 Uiso 1 1 calc R U
C1C C 0.2158(5) 0.1411(5) 0.5797(3) 0.0399(17) Uani 1 1 d . .
H1C H 0.2153 0.1602 0.5442 0.048 Uiso 1 1 calc R U
C1D C 0.2838(6) 0.0791(5) 0.4196(3) 0.0450(18) Uani 1 1 d . .
H1D H 0.2839 0.1246 0.4548 0.054 Uiso 1 1 calc R U
C2A C -0.1473(9) 0.6900(7) 0.1356(4) 0.078(3) Uani 1 1 d . .
H2A H -0.1239 0.7641 0.1422 0.094 Uiso 1 1 calc R U
C2B C 0.3544(8) 0.0384(7) 0.1338(4) 0.070(3) Uani 1 1 d . .
H2B H 0.3781 -0.0311 0.1400 0.084 Uiso 1 1 calc R U
C2C C 0.1040(6) 0.1635(5) 0.5996(3) 0.0377(17) Uani 1 1 d . .
H2C H 0.0456 0.1196 0.5757 0.045 Uiso 1 1 calc R U
C2D C 0.3955(6) 0.0875(5) 0.4001(3) 0.0399(17) Uani 1 1 d . .
H2D H 0.4538 0.0614 0.4244 0.048 Uiso 1 1 calc R U
C3A C -0.2539(10) 0.6764(7) 0.1572(4) 0.081(3) Uani 1 1 d . .
H3A H -0.2449 0.7014 0.1963 0.097 Uiso 1 1 calc R U
C3B C 0.3325(8) 0.0403(6) 0.0748(4) 0.064(2) Uani 1 1 d . .
H3B H 0.4008 0.0242 0.0584 0.077 Uiso 1 1 calc R U
C3C C 0.1125(6) 0.1385(6) 0.6550(3) 0.0465(19) Uani 1 1 d . .
H3C H 0.0428 0.1556 0.6700 0.056 Uiso 1 1 calc R U
C3D C 0.3881(6) 0.0218(6) 0.3444(3) 0.049(2) Uani 1 1 d . .
H3D H 0.4580 0.0273 0.3294 0.058 Uiso 1 1 calc R U
C4A C -0.3477(10) 0.7348(8) 0.1295(4) 0.089(3) Uani 1 1 d . .
H4A H -0.4161 0.7272 0.1454 0.107 Uiso 1 1 calc R U
C4B C 0.2401(9) -0.0387(7) 0.0468(4) 0.072(3) Uani 1 1 d . .
H4B H 0.2298 -0.0384 0.0080 0.086 Uiso 1 1 calc R U
C4C C 0.1353(6) 0.0220(6) 0.6529(3) 0.0458(19) Uani 1 1 d . .
H4C H 0.1366 0.0043 0.6888 0.055 Uiso 1 1 calc R U
C4D C 0.3635(6) -0.0919(6) 0.3477(3) 0.0471(19) Uani 1 1 d . .
H4D H 0.3619 -0.1362 0.3120 0.057 Uiso 1 1 calc R U
C5A C -0.3671(8) 0.6870(7) 0.0688(4) 0.071(3) Uani 1 1 d . .
H5A H -0.4287 0.7204 0.0500 0.085 Uiso 1 1 calc R U
C5B C 0.1352(8) -0.0076(7) 0.0695(4) 0.070(3) Uani 1 1 d . .
H5B H 0.0739 -0.0553 0.0510 0.084 Uiso 1 1 calc R U
C5C C 0.2489(6) 0.0015(6) 0.6329(3) 0.0451(19) Uani 1 1 d . .
H5C H 0.2685 -0.0718 0.6326 0.054 Uiso 1 1 calc R U
C5D C 0.2515(6) -0.0992(6) 0.3678(3) 0.0452(19) Uani 1 1 d . .
H5D H 0.2324 -0.1724 0.3684 0.054 Uiso 1 1 calc R U
C6A C -0.2572(8) 0.7059(7) 0.0487(4) 0.070(3) Uani 1 1 d . .
H6A H -0.2647 0.6790 0.0098 0.084 Uiso 1 1 calc R U
C6B C 0.1520(10) -0.0120(8) 0.1291(4) 0.089(3) Uani 1 1 d . .
H6B H 0.0834 0.0069 0.1448 0.107 Uiso 1 1 calc R U
C6C C 0.2415(6) 0.0250(5) 0.5766(3) 0.0416(18) Uani 1 1 d . .
H6C H 0.3126 0.0103 0.5625 0.050 Uiso 1 1 calc R U
C6D C 0.2588(6) -0.0338(5) 0.4239(3) 0.0434(18) Uani 1 1 d . .
H6D H 0.1878 -0.0381 0.4380 0.052 Uiso 1 1 calc R U
C7A C -0.3019(8) 0.5263(6) 0.0893(4) 0.061(2) Uani 1 1 d . .
C7B C 0.1969(7) 0.1697(7) 0.0888(4) 0.058(2) Uani 1 1 d . .
C7C C 0.3058(6) 0.1759(5) 0.6695(3) 0.0423(18) Uani 1 1 d . .
C7D C 0.1943(6) 0.0485(6) 0.3305(3) 0.048(2) Uani 1 1 d . .
C8A C -0.3282(7) 0.4108(6) 0.0797(4) 0.060(2) Uani 1 1 d . .
C8B C 0.1718(7) 0.2794(7) 0.0825(4) 0.061(2) Uani 1 1 d . .
C8C C 0.3959(6) 0.2409(6) 0.7060(3) 0.053(2) Uani 1 1 d . .
C8D C 0.1046(6) 0.0875(7) 0.2940(4) 0.057(2) Uani 1 1 d . .
C9A C -0.2442(8) 0.3417(8) 0.0933(4) 0.077(3) Uani 1 1 d . .
H9A H -0.1727 0.3677 0.1070 0.092 Uiso 1 1 calc R U
C9B C 0.2538(8) 0.3567(7) 0.0990(4) 0.072(3) Uani 1 1 d . .
H9B H 0.3227 0.3400 0.1155 0.087 Uiso 1 1 calc R U
C9C C 0.4120(8) 0.3438(7) 0.7005(4) 0.082(3) Uani 1 1 d . .
H9C H 0.3672 0.3728 0.6748 0.099 Uiso 1 1 calc R U
C9D C 0.0867(8) 0.1920(8) 0.2972(5) 0.087(3) Uani 1 1 d . .
H9D H 0.1325 0.2411 0.3215 0.104 Uiso 1 1 calc R U
C10A C -0.2671(9) 0.2383(7) 0.0867(4) 0.081(3) Uani 1 1 d . .
H10A H -0.2108 0.1931 0.0951 0.097 Uiso 1 1 calc R U
C10B C 0.2355(10) 0.4570(7) 0.0914(5) 0.089(3) Uani 1 1 d . .
H10B H 0.2913 0.5086 0.1021 0.106 Uiso 1 1 calc R U
C10C C 0.4985(11) 0.4034(9) 0.7351(6) 0.112(4) Uani 1 1 d . .
H10C H 0.5103 0.4730 0.7324 0.134 Uiso 1 1 calc R U
C10D C -0.0017(11) 0.2243(10) 0.2634(6) 0.115(4) Uani 1 1 d . .
H10D H -0.0163 0.2955 0.2668 0.138 Uiso 1 1 calc R U
C11A C -0.3700(10) 0.1999(8) 0.0680(5) 0.090(3) Uani 1 1 d . .
H11A H -0.3846 0.1284 0.0648 0.108 Uiso 1 1 calc R U
C11B C 0.1290(10) 0.4810(8) 0.0667(4) 0.083(3) Uani 1 1 d . .
H11B H 0.1154 0.5487 0.0607 0.099 Uiso 1 1 calc R U
C11C C 0.5646(10) 0.3614(12) 0.7722(5) 0.102(4) Uani 1 1 d . .
H11C H 0.6216 0.4019 0.7944 0.122 Uiso 1 1 calc R U
C11D C -0.0654(9) 0.1564(13) 0.2266(5) 0.102(4) Uani 1 1 d . .
H11D H -0.1219 0.1804 0.2039 0.123 Uiso 1 1 calc R U
C12A C -0.4536(10) 0.2631(9) 0.0537(4) 0.088(3) Uani 1 1 d . .
H12A H -0.5244 0.2355 0.0400 0.105 Uiso 1 1 calc R U
C12B C 0.0480(9) 0.4072(7) 0.0519(4) 0.079(3) Uani 1 1 d . .
H12B H -0.0221 0.4249 0.0372 0.094 Uiso 1 1 calc R U
C12C C 0.5483(8) 0.2609(10) 0.7771(4) 0.080(3) Uani 1 1 d . .
H12C H 0.5945 0.2316 0.8022 0.096 Uiso 1 1 calc R U
C12D C -0.0484(8) 0.0543(11) 0.2221(4) 0.086(3) Uani 1 1 d . .
H12D H -0.0944 0.0070 0.1968 0.103 Uiso 1 1 calc R U
C13A C -0.4309(8) 0.3683(8) 0.0600(4) 0.081(3) Uani 1 1 d . .
H13A H -0.4877 0.4122 0.0506 0.097 Uiso 1 1 calc R U
C13B C 0.0677(8) 0.3041(7) 0.0583(4) 0.073(3) Uani 1 1 d . .
H13B H 0.0122 0.2524 0.0467 0.087 Uiso 1 1 calc R U
C13C C 0.4625(7) 0.2020(7) 0.7445(3) 0.061(2) Uani 1 1 d . .
H13C H 0.4499 0.1335 0.7489 0.073 Uiso 1 1 calc R U
C13D C 0.0385(7) 0.0168(8) 0.2551(4) 0.063(2) Uani 1 1 d . .
H13D H 0.0516 -0.0547 0.2509 0.076 Uiso 1 1 calc R U
C14A C -0.0041(8) 0.6746(7) 0.2045(4) 0.069(3) Uani 1 1 d . .
C14B C 0.4955(8) 0.1046(7) 0.2027(4) 0.067(2) Uani 1 1 d . .
C14C C -0.0253(6) 0.2957(6) 0.5873(3) 0.048(2) Uani 1 1 d . .
C14D C 0.5250(6) 0.2277(6) 0.4120(3) 0.050(2) Uani 1 1 d . .
C15A C 0.0731(8) 0.6046(7) 0.2300(4) 0.067(2) Uani 1 1 d . .
C15B C 0.5740(7) 0.1918(7) 0.2279(4) 0.066(2) Uani 1 1 d . .
C15C C -0.0386(6) 0.4083(5) 0.5838(3) 0.0446(19) Uani 1 1 d . .
C15D C 0.5377(6) 0.3431(5) 0.4158(3) 0.0472(19) Uani 1 1 d . .
C16A C 0.1399(9) 0.6457(10) 0.2766(5) 0.098(4) Uani 1 1 d . .
H16A H 0.1359 0.7163 0.2917 0.117 Uiso 1 1 calc R U
C16B C 0.6399(9) 0.1837(10) 0.2742(5) 0.094(3) Uani 1 1 d . .
H16B H 0.6371 0.1233 0.2888 0.113 Uiso 1 1 calc R U
C16C C -0.1419(7) 0.4392(7) 0.5663(4) 0.072(3) Uani 1 1 d . .
H16C H -0.2014 0.3912 0.5578 0.086 Uiso 1 1 calc R U
C16D C 0.6424(7) 0.3871(6) 0.4322(4) 0.075(3) Uani 1 1 d . .
H16D H 0.7023 0.3454 0.4401 0.089 Uiso 1 1 calc R U
C17A C 0.2113(10) 0.5839(12) 0.3004(5) 0.113(4) Uani 1 1 d . .
H17A H 0.2567 0.6120 0.3321 0.135 Uiso 1 1 calc R U
C17B C 0.7095(10) 0.2640(12) 0.2986(5) 0.112(4) Uani 1 1 d . .
H17B H 0.7523 0.2585 0.3310 0.135 Uiso 1 1 calc R U
C17C C -0.1575(8) 0.5436(8) 0.5611(5) 0.086(3) Uani 1 1 d . .
H17C H -0.2276 0.5653 0.5486 0.103 Uiso 1 1 calc R U
C17D C 0.6574(9) 0.4933(8) 0.4367(5) 0.091(3) Uani 1 1 d . .
H17D H 0.7287 0.5227 0.4468 0.109 Uiso 1 1 calc R U
C18A C 0.2175(10) 0.4826(12) 0.2791(6) 0.108(4) Uani 1 1 d . .
H18A H 0.2649 0.4416 0.2979 0.130 Uiso 1 1 calc R U
C18B C 0.7201(10) 0.3515(11) 0.2785(6) 0.109(4) Uani 1 1 d . .
H18B H 0.7678 0.4060 0.2971 0.131 Uiso 1 1 calc R U
C18C C -0.0707(9) 0.6134(7) 0.5743(5) 0.095(4) Uani 1 1 d . .
H18C H -0.0810 0.6831 0.5710 0.114 Uiso 1 1 calc R U
C18D C 0.5717(10) 0.5562(8) 0.4268(5) 0.093(4) Uani 1 1 d . .
H18D H 0.5834 0.6282 0.4305 0.112 Uiso 1 1 calc R U
C19A C 0.1585(11) 0.4351(10) 0.2312(5) 0.107(4) Uani 1 1 d . .
H19A H 0.1677 0.3652 0.2160 0.128 Uiso 1 1 calc R U
C19B C 0.6597(11) 0.3598(9) 0.2301(5) 0.104(4) Uani 1 1 d . .
H19B H 0.6694 0.4185 0.2147 0.125 Uiso 1 1 calc R U
C19C C 0.0304(9) 0.5813(8) 0.5923(6) 0.117(5) Uani 1 1 d . .
H19C H 0.0898 0.6294 0.6015 0.141 Uiso 1 1 calc R U
C19D C 0.4684(10) 0.5127(7) 0.4114(6) 0.124(5) Uani 1 1 d . .
H19D H 0.4084 0.5554 0.4050 0.149 Uiso 1 1 calc R U
C20A C 0.0823(10) 0.5010(9) 0.2065(5) 0.100(4) Uani 1 1 d . .
H20A H 0.0383 0.4738 0.1743 0.120 Uiso 1 1 calc R U
C20B C 0.5844(9) 0.2809(8) 0.2041(4) 0.089(3) Uani 1 1 d . .
H20B H 0.5417 0.2863 0.1717 0.107 Uiso 1 1 calc R U
C20C C 0.0471(8) 0.4788(6) 0.5972(5) 0.082(3) Uani 1 1 d . .
H20C H 0.1174 0.4578 0.6097 0.098 Uiso 1 1 calc R U
C20D C 0.4510(8) 0.4052(6) 0.4050(4) 0.079(3) Uani 1 1 d . .
H20D H 0.3801 0.3758 0.3934 0.094 Uiso 1 1 calc R U
O1A O -0.2018(5) 0.5397(4) 0.0678(2) 0.0563(14) Uani 1 1 d . .
O1B O 0.2124(5) 0.1680(5) 0.1446(3) 0.0754(18) Uani 1 1 d . .
O1C O 0.3016(4) 0.1994(4) 0.6173(2) 0.0443(12) Uani 1 1 d . .
O1D O 0.1977(4) 0.1098(4) 0.3817(2) 0.0459(13) Uani 1 1 d . .
O2A O -0.0630(6) 0.6280(5) 0.1597(3) 0.092(2) Uani 1 1 d . .
O2B O 0.4385(6) 0.1163(5) 0.1568(3) 0.083(2) Uani 1 1 d . .
O2C O 0.0834(4) 0.2722(4) 0.5992(2) 0.0524(14) Uani 1 1 d . .
O2D O 0.4159(4) 0.1971(4) 0.4001(2) 0.0527(14) Uani 1 1 d . .
O3A O -0.2895(5) 0.5668(4) 0.1445(2) 0.0703(17) Uani 1 1 d . .
O3B O 0.2955(5) 0.1418(4) 0.0670(2) 0.0626(16) Uani 1 1 d . .
O3C O 0.2035(4) 0.1970(4) 0.6897(2) 0.0483(13) Uani 1 1 d . .
O3D O 0.2965(4) 0.0553(4) 0.3098(2) 0.0512(13) Uani 1 1 d . .
O4A O -0.3151(8) 0.8461(5) 0.1384(3) 0.125(3) Uani 1 1 d . .
O4B O 0.2742(7) -0.1435(5) 0.0564(3) 0.095(2) Uani 1 1 d . .
O4C O 0.0459(4) -0.0377(4) 0.6153(2) 0.0487(13) Uani 1 1 d . .
O4D O 0.4538(4) -0.1240(4) 0.3851(2) 0.0486(13) Uani 1 1 d . .
O5A O -0.3858(5) 0.5771(4) 0.0623(3) 0.0691(17) Uani 1 1 d . .
O5B O 0.1108(5) 0.0984(4) 0.0629(3) 0.0686(17) Uani 1 1 d . .
O5C O 0.3295(4) 0.0683(4) 0.6674(2) 0.0450(12) Uani 1 1 d . .
O5D O 0.1704(4) -0.0572(4) 0.3328(2) 0.0467(13) Uani 1 1 d . .
O6A O -0.2260(7) 0.8162(6) 0.0583(3) 0.105(3) Uani 1 1 d . .
O6B O 0.1874(7) -0.1137(6) 0.1391(3) 0.107(3) Uani 1 1 d . .
O6C O 0.1512(4) -0.0369(3) 0.5401(2) 0.0452(12) Uani 1 1 d . .
O6D O 0.3482(4) -0.0683(4) 0.4603(2) 0.0490(13) Uani 1 1 d . .
O7A O -0.3988(8) 0.9077(5) 0.0579(3) 0.117(3) Uani 1 1 d . .
O7B O 0.1009(9) -0.2354(6) 0.0580(4) 0.140(4) Uani 1 1 d . .
O7C O 0.1346(5) -0.1963(4) 0.5772(3) 0.0646(16) Uani 1 1 d . .
O7D O 0.3657(4) -0.2542(4) 0.4248(2) 0.0613(15) Uani 1 1 d . .
O8A O -0.2293(9) 0.9870(5) 0.1096(4) 0.154(5) Uani 1 1 d . .
O8B O 0.2730(9) -0.2761(6) 0.1089(4) 0.153(4) Uani 1 1 d . .
O8C O -0.0250(4) -0.1262(4) 0.5274(2) 0.0608(15) Uani 1 1 d . .
O8D O 0.5241(4) -0.1477(4) 0.4738(2) 0.0618(15) Uani 1 1 d . .
O9A O -0.0168(6) 0.7638(6) 0.2242(3) 0.109(3) Uani 1 1 d . .
O9B O 0.4845(6) 0.0282(6) 0.2220(3) 0.107(3) Uani 1 1 d . .
O9C O -0.0984(4) 0.2329(4) 0.5810(3) 0.076(2) Uani 1 1 d . .
O9D O 0.5980(4) 0.1695(4) 0.4172(3) 0.077(2) Uani 1 1 d . .
S1A S -0.2979(4) 0.8976(2) 0.08995(15) 0.1134(13) Uani 1 1 d . .
S1B S 0.2039(3) -0.2023(2) 0.08932(15) 0.1144(13) Uani 1 1 d . .
S1C S 0.07468(16) -0.11032(15) 0.56318(9) 0.0491(5) Uani 1 1 d . .
S1D S 0.42552(16) -0.15814(15) 0.43755(9) 0.0494(5) Uani 1 1 d . .

loop_
_atom_site_aniso_label
_atom_site_aniso_U_11
_atom_site_aniso_U_22
_atom_site_aniso_U_33
_atom_site_aniso_U_23
_atom_site_aniso_U_13
_atom_site_aniso_U_12
C1A 0.088(7) 0.049(5) 0.054(6) 0.008(4) 0.006(5) -0.007(4)
C1B 0.130(9) 0.062(6) 0.050(6) 0.018(5) 0.012(6) -0.022(6)
C1C 0.036(4) 0.042(4) 0.041(5) 0.005(3) 0.007(3) -0.004(3)
C1D 0.042(4) 0.040(4) 0.051(5) 0.002(4) 0.007(4) 0.002(3)
C2A 0.100(8) 0.043(5) 0.085(8) 0.009(5) -0.008(6) 0.002(5)
C2B 0.093(7) 0.049(5) 0.063(7) 0.016(5) -0.017(5) -0.014(5)
C2C 0.041(4) 0.029(4) 0.042(5) 0.007(3) 0.001(3) 0.009(3)
C2D 0.046(4) 0.026(4) 0.043(5) 0.003(3) -0.004(3) -0.009(3)
C3A 0.146(10) 0.053(6) 0.042(6) 0.006(5) 0.005(6) 0.026(6)
C3B 0.073(6) 0.054(5) 0.065(7) 0.021(5) -0.002(5) 0.000(4)
C3C 0.036(4) 0.052(5) 0.051(5) 0.004(4) 0.014(3) 0.007(3)
C3D 0.032(4) 0.056(5) 0.061(6) 0.015(4) 0.009(4) -0.001(3)
C4A 0.140(10) 0.066(7) 0.063(7) 0.011(5) 0.023(7) 0.031(6)
C4B 0.100(8) 0.053(6) 0.059(6) 0.012(5) -0.005(5) 0.001(5)
C4C 0.043(4) 0.056(5) 0.042(5) 0.017(4) 0.009(3) 0.001(3)
C4D 0.038(4) 0.049(5) 0.050(5) 0.002(4) 0.002(4) 0.006(3)
C5A 0.083(7) 0.057(6) 0.071(7) 0.015(5) -0.002(5) 0.007(5)
C5B 0.090(7) 0.055(6) 0.062(7) 0.013(5) -0.003(5) -0.017(5)
C5C 0.044(4) 0.036(4) 0.055(5) 0.010(4) 0.004(4) 0.005(3)
C5D 0.042(4) 0.038(4) 0.055(5) 0.008(4) 0.005(4) 0.000(3)
C6A 0.097(7) 0.052(6) 0.058(6) 0.011(5) -0.003(5) -0.005(5)
C6B 0.123(9) 0.070(7) 0.081(8) 0.024(6) 0.024(7) -0.026(6)
C6C 0.035(4) 0.045(4) 0.047(5) 0.011(4) 0.009(3) 0.004(3)
C6D 0.032(4) 0.042(4) 0.059(5) 0.014(4) 0.014(3) 0.000(3)
C7A 0.071(6) 0.047(5) 0.064(7) 0.011(5) 0.006(5) 0.004(4)
C7B 0.065(6) 0.062(6) 0.044(6) 0.002(4) 0.004(4) -0.010(4)
C7C 0.041(4) 0.042(4) 0.046(5) 0.014(4) 0.006(3) 0.006(3)
C7D 0.031(4) 0.053(5) 0.061(6) 0.012(4) 0.006(4) -0.005(3)
C8A 0.069(6) 0.048(5) 0.063(6) 0.014(4) 0.007(5) 0.002(4)
C8B 0.065(6) 0.054(6) 0.063(7) 0.003(5) 0.010(5) 0.005(4)
C8C 0.044(5) 0.059(5) 0.056(6) 0.006(4) 0.009(4) 0.004(4)
C8D 0.043(5) 0.072(6) 0.060(6) 0.022(5) 0.008(4) 0.002(4)
C9A 0.069(6) 0.075(7) 0.090(8) 0.028(6) 0.002(5) 0.002(5)
C9B 0.076(6) 0.056(6) 0.078(7) 0.010(5) -0.012(5) 0.000(5)
C9C 0.084(7) 0.064(6) 0.090(8) 0.013(6) -0.020(6) -0.013(5)
C9D 0.081(7) 0.071(7) 0.102(9) 0.026(6) -0.023(6) 0.002(5)
C10A 0.096(8) 0.042(6) 0.097(9) 0.013(5) -0.011(6) -0.006(5)
C10B 0.102(8) 0.046(6) 0.113(10) 0.007(6) 0.007(7) 0.009(5)
C10C 0.119(10) 0.068(7) 0.137(12) 0.008(8) -0.010(9) -0.043(7)
C10D 0.124(11) 0.082(8) 0.135(13) 0.039(8) -0.023(9) 0.020(7)
C11A 0.109(9) 0.060(6) 0.100(9) 0.030(6) -0.012(7) -0.001(6)
C11B 0.099(8) 0.064(7) 0.083(8) 0.012(6) 0.006(6) 0.007(6)
C11C 0.077(8) 0.123(11) 0.083(9) -0.025(8) -0.007(7) -0.021(7)
C11D 0.073(8) 0.150(13) 0.088(10) 0.045(9) -0.009(6) 0.033(8)
C12A 0.094(8) 0.081(8) 0.091(9) 0.028(6) 0.000(6) -0.018(6)
C12B 0.080(7) 0.057(6) 0.096(8) 0.015(6) 0.001(6) 0.022(5)
C12C 0.055(6) 0.117(9) 0.058(7) 0.001(6) -0.003(5) -0.001(6)
C12D 0.064(7) 0.122(10) 0.072(8) 0.024(7) -0.001(5) 0.007(6)
C13A 0.075(7) 0.079(7) 0.093(8) 0.031(6) 0.005(6) -0.008(5)
C13B 0.067(6) 0.069(6) 0.075(7) 0.001(5) 0.002(5) -0.008(5)
C13C 0.051(5) 0.076(6) 0.053(6) 0.007(5) 0.003(4) 0.003(4)
C13D 0.057(5) 0.082(6) 0.054(6) 0.021(5) 0.002(4) 0.010(5)
C14A 0.072(6) 0.053(6) 0.072(7) -0.012(5) 0.001(5) -0.006(5)
C14B 0.069(6) 0.061(6) 0.076(7) 0.032(5) -0.001(5) 0.007(5)
C14C 0.031(4) 0.046(5) 0.068(6) 0.013(4) 0.014(4) 0.000(3)
C14D 0.042(5) 0.041(5) 0.066(6) 0.005(4) 0.012(4) -0.005(4)
C15A 0.071(6) 0.064(6) 0.061(7) 0.003(5) 0.000(5) 0.001(5)
C15B 0.067(6) 0.070(6) 0.059(6) 0.014(5) -0.004(5) -0.005(5)
C15C 0.041(4) 0.041(4) 0.057(5) 0.020(4) 0.011(4) 0.000(3)
C15D 0.047(4) 0.033(4) 0.062(6) 0.011(4) 0.006(4) 0.000(3)
C16A 0.077(7) 0.102(9) 0.095(10) -0.013(7) -0.014(7) 0.007(6)
C16B 0.073(7) 0.118(9) 0.096(9) 0.048(7) -0.013(6) -0.016(6)
C16C 0.055(5) 0.047(5) 0.112(9) 0.019(5) -0.002(5) 0.003(4)
C16D 0.050(5) 0.039(5) 0.131(9) 0.015(5) 0.001(5) 0.000(4)
C17A 0.094(9) 0.131(12) 0.091(10) -0.015(9) -0.021(7) 0.023(8)
C17B 0.102(9) 0.142(12) 0.090(10) 0.040(9) -0.027(7) -0.039(9)
C17C 0.066(6) 0.072(7) 0.130(10) 0.046(7) 0.007(6) 0.027(5)
C17D 0.076(7) 0.054(6) 0.140(11) 0.014(6) 0.010(7) -0.021(5)
C18A 0.098(9) 0.133(12) 0.094(11) 0.041(9) -0.015(8) 0.003(8)
C18B 0.100(9) 0.107(10) 0.103(11) -0.004(8) -0.022(8) -0.034(7)
C18C 0.086(8) 0.043(6) 0.160(12) 0.036(6) 0.007(7) 0.011(5)
C18D 0.108(9) 0.042(6) 0.126(10) 0.017(6) 0.002(7) -0.014(6)
C19A 0.138(11) 0.089(8) 0.089(10) 0.012(7) 0.001(8) 0.019(8)
C19B 0.134(10) 0.071(7) 0.099(10) 0.011(7) -0.009(8) -0.029(7)
C19C 0.071(7) 0.058(7) 0.224(16) 0.057(8) -0.024(8) -0.023(5)
C19D 0.079(8) 0.038(6) 0.250(18) 0.037(8) -0.013(9) 0.007(5)
C20A 0.136(10) 0.076(8) 0.078(8) 0.021(6) -0.034(7) -0.003(7)
C20B 0.108(8) 0.078(7) 0.078(8) 0.021(6) -0.009(6) -0.017(6)
C20C 0.058(6) 0.038(5) 0.146(10) 0.021(6) -0.007(6) 0.001(4)
C20D 0.062(6) 0.041(5) 0.127(9) 0.019(5) -0.012(6) -0.002(4)
O1A 0.069(4) 0.041(3) 0.056(4) 0.003(3) 0.010(3) -0.003(3)
O1B 0.099(5) 0.070(4) 0.060(5) 0.014(3) 0.017(4) -0.004(3)
O1C 0.041(3) 0.044(3) 0.048(3) 0.008(2) 0.007(2) -0.006(2)
O1D 0.040(3) 0.045(3) 0.053(4) 0.007(3) 0.007(2) 0.002(2)
O2A 0.122(6) 0.055(4) 0.081(5) 0.001(4) -0.035(4) 0.010(4)
O2B 0.099(5) 0.072(4) 0.077(5) 0.033(4) -0.026(4) -0.013(4)
O2C 0.037(3) 0.034(3) 0.083(4) 0.009(3) 0.002(3) 0.000(2)
O2D 0.038(3) 0.041(3) 0.079(4) 0.016(3) 0.001(3) -0.004(2)
O3A 0.110(5) 0.054(4) 0.049(4) 0.008(3) 0.021(3) 0.012(3)
O3B 0.077(4) 0.055(4) 0.057(4) 0.015(3) 0.004(3) 0.004(3)
O3C 0.040(3) 0.052(3) 0.052(4) 0.003(3) 0.011(2) 0.000(2)
O3D 0.042(3) 0.061(3) 0.053(4) 0.015(3) 0.011(2) 0.001(2)
O4A 0.218(10) 0.056(5) 0.089(6) -0.002(4) -0.005(6) 0.050(5)
O4B 0.134(6) 0.049(4) 0.094(6) 0.010(4) -0.013(5) 0.005(4)
O4C 0.042(3) 0.052(3) 0.056(4) 0.015(3) 0.011(2) -0.006(2)
O4D 0.039(3) 0.052(3) 0.056(4) 0.010(3) 0.011(2) 0.008(2)
O5A 0.073(4) 0.049(4) 0.085(5) 0.020(3) -0.001(3) 0.003(3)
O5B 0.074(4) 0.049(4) 0.078(5) 0.010(3) -0.007(3) -0.005(3)
O5C 0.042(3) 0.047(3) 0.046(3) 0.013(2) 0.001(2) 0.003(2)
O5D 0.039(3) 0.042(3) 0.058(4) 0.010(3) 0.000(2) -0.004(2)
O6A 0.134(7) 0.072(5) 0.107(6) 0.043(5) -0.035(5) -0.020(5)
O6B 0.176(8) 0.073(5) 0.070(5) 0.023(4) -0.012(5) -0.038(5)
O6C 0.047(3) 0.040(3) 0.047(3) 0.005(2) 0.005(2) -0.002(2)
O6D 0.052(3) 0.043(3) 0.051(3) 0.009(2) 0.006(3) 0.003(2)
O7A 0.167(8) 0.049(4) 0.119(7) 0.017(4) -0.042(6) 0.022(4)
O7B 0.184(9) 0.087(6) 0.133(8) 0.038(5) -0.071(7) -0.055(6)
O7C 0.064(4) 0.043(3) 0.089(5) 0.022(3) 0.006(3) 0.008(3)
O7D 0.064(4) 0.035(3) 0.084(5) 0.011(3) 0.004(3) -0.003(2)
O8A 0.246(11) 0.038(4) 0.143(8) 0.015(4) -0.103(8) -0.011(5)
O8B 0.235(11) 0.064(5) 0.139(8) 0.043(5) -0.094(8) -0.027(6)
O8C 0.049(3) 0.065(4) 0.064(4) 0.005(3) -0.001(3) -0.011(3)
O8D 0.058(3) 0.055(3) 0.069(4) 0.012(3) -0.005(3) 0.006(3)
O9A 0.107(6) 0.071(5) 0.121(7) -0.025(5) -0.025(5) 0.009(4)
O9B 0.113(6) 0.101(6) 0.110(7) 0.060(5) -0.039(5) -0.034(4)
O9C 0.040(3) 0.045(3) 0.150(6) 0.034(4) 0.018(3) -0.001(3)
O9D 0.037(3) 0.050(4) 0.147(7) 0.022(4) 0.017(3) 0.008(3)
S1A 0.178(4) 0.0490(17) 0.095(3) 0.0105(17) -0.044(2) 0.013(2)
S1B 0.167(3) 0.0611(18) 0.102(3) 0.0291(19) -0.051(2) -0.034(2)
S1C 0.0454(11) 0.0434(11) 0.0592(15) 0.0129(10) 0.0047(10) -0.0023(8)
S1D 0.0463(11) 0.0400(11) 0.0612(15) 0.0097(10) 0.0037(10) 0.0044(8)

loop_
_atom_type_symbol
_atom_type_description
_atom_type_scat_dispersion_real
_atom_type_scat_dispersion_imag
_atom_type_scat_source
C C 0.0033 0.0016 'International Tables Vol C Tables 4.2.6.8 and 6.1.1.4'
H H 0.0000 0.0000 'International Tables Vol C Tables 4.2.6.8 and 6.1.1.4'
O O 0.0106 0.0060 'International Tables Vol C Tables 4.2.6.8 and 6.1.1.4'
S S 0.1246 0.1234 'International Tables Vol C Tables 4.2.6.8 and 6.1.1.4'

loop_
_geom_angle_atom_site_label_1
_geom_angle_atom_site_label_2
_geom_angle_atom_site_label_3
_geom_angle
O1A C1A C2A 110.1(7)
O1A C1A C6A 106.9(7)
C2A C1A C6A 109.5(8)
O1A C1A H1A 110.1
C2A C1A H1A 110.1
C6A C1A H1A 110.1
O1B C1B C2B 109.5(7)
O1B C1B C6B 107.1(9)
C2B C1B C6B 111.9(9)
O1B C1B H1B 109.4
C2B C1B H1B 109.4
C6B C1B H1B 109.4
O1C C1C C2C 109.6(6)
O1C C1C C6C 107.1(5)
C2C C1C C6C 110.0(5)
O1C C1C H1C 110.0
C2C C1C H1C 110.0
C6C C1C H1C 110.0
O1D C1D C2D 109.8(6)
O1D C1D C6D 107.7(6)
C2D C1D C6D 110.2(6)
O1D C1D H1D 109.7
C2D C1D H1D 109.7
C6D C1D H1D 109.7
O2A C2A C3A 109.2(8)
O2A C2A C1A 106.8(8)
C3A C2A C1A 107.6(8)
O2A C2A H2A 111.0
C3A C2A H2A 111.0
C1A C2A H2A 111.0
O2B C2B C3B 107.4(7)
O2B C2B C1B 110.7(8)
C3B C2B C1B 105.7(8)
O2B C2B H2B 111.0
C3B C2B H2B 111.0
C1B C2B H2B 111.0
O2C C2C C3C 112.4(6)
O2C C2C C1C 106.8(5)
C3C C2C C1C 107.3(6)
O2C C2C H2C 110.1
C3C C2C H2C 110.1
C1C C2C H2C 110.1
O2D C2D C3D 112.1(6)
O2D C2D C1D 106.9(5)
C3D C2D C1D 107.4(6)
O2D C2D H2D 110.1
C3D C2D H2D 110.1
C1D C2D H2D 110.1
O3A C3A C2A 109.9(7)
O3A C3A C4A 105.1(9)
C2A C3A C4A 110.7(8)
O3A C3A H3A 110.3
C2A C3A H3A 110.3
C4A C3A H3A 110.3
O3B C3B C2B 109.7(7)
O3B C3B C4B 106.9(7)
C2B C3B C4B 111.2(7)
O3B C3B H3B 109.6
C2B C3B H3B 109.6
C4B C3B H3B 109.6
O3C C3C C2C 110.7(6)
O3C C3C C4C 107.5(6)
C2C C3C C4C 109.9(6)
O3C C3C H3C 109.6
C2C C3C H3C 109.6
C4C C3C H3C 109.6
O3D C3D C2D 110.0(6)
O3D C3D C4D 107.2(6)
C2D C3D C4D 108.8(6)
O3D C3D H3D 110.3
C2D C3D H3D 110.3
C4D C3D H3D 110.3
O4A C4A C3A 108.3(9)
O4A C4A C5A 111.2(8)
C3A C4A C5A 109.2(8)
O4A C4A H4A 109.4
C3A C4A H4A 109.4
C5A C4A H4A 109.4
O4B C4B C5B 111.4(8)
O4B C4B C3B 108.0(7)
C5B C4B C3B 108.6(8)
O4B C4B H4B 109.7
C5B C4B H4B 109.7
C3B C4B H4B 109.7
O4C C4C C3C 107.5(6)
O4C C4C C5C 111.4(6)
C3C C4C C5C 107.2(6)
O4C C4C H4C 110.2
C3C C4C H4C 110.2
C5C C4C H4C 110.2
O4D C4D C5D 111.2(6)
O4D C4D C3D 107.1(6)
C5D C4D C3D 109.1(6)
O4D C4D H4D 109.8
C5D C4D H4D 109.8
C3D C4D H4D 109.8
O5A C5A C6A 108.3(7)
O5A C5A C4A 109.3(8)
C6A C5A C4A 104.5(8)
O5A C5A H5A 111.5
C6A C5A H5A 111.5
C4A C5A H5A 111.5
O5B C5B C4B 108.9(7)
O5B C5B C6B 109.2(8)
C4B C5B C6B 108.6(9)
O5B C5B H5B 110.0
C4B C5B H5B 110.0
C6B C5B H5B 110.0
O5C C5C C6C 109.7(6)
O5C C5C C4C 109.0(6)
C6C C5C C4C 108.3(6)
O5C C5C H5C 109.9
C6C C5C H5C 109.9
C4C C5C H5C 109.9
O5D C5D C6D 109.4(6)
O5D C5D C4D 108.0(6)
C6D C5D C4D 108.2(6)
O5D C5D H5D 110.4
C6D C5D H5D 110.4
C4D C5D H5D 110.4
O6A C6A C5A 112.2(8)
O6A C6A C1A 109.3(7)
C5A C6A C1A 109.5(8)
O6A C6A H6A 108.6
C5A C6A H6A 108.6
C1A C6A H6A 108.6
O6B C6B C5B 112.3(9)
O6B C6B C1B 106.8(9)
C5B C6B C1B 107.2(8)
O6B C6B H6B 110.1
C5B C6B H6B 110.1
C1B C6B H6B 110.1
O6C C6C C5C 111.6(5)
O6C C6C C1C 108.1(5)
C5C C6C C1C 107.8(6)
O6C C6C H6C 109.8
C5C C6C H6C 109.8
C1C C6C H6C 109.8
O6D C6D C5D 111.4(5)
O6D C6D C1D 108.6(5)
C5D C6D C1D 107.5(6)
O6D C6D H6D 109.8
C5D C6D H6D 109.8
C1D C6D H6D 109.8
O5A C7A O3A 110.6(7)
O5A C7A O1A 108.3(7)
O3A C7A O1A 110.6(7)
O5A C7A C8A 110.0(7)
O3A C7A C8A 109.8(7)
O1A C7A C8A 107.5(7)
O3B C7B O5B 109.4(7)
O3B C7B O1B 109.7(7)
O5B C7B O1B 109.7(7)
O3B C7B C8B 108.3(7)
O5B C7B C8B 112.3(7)
O1B C7B C8B 107.4(7)
O3C C7C O1C 110.9(5)
O3C C7C O5C 109.3(5)
O1C C7C O5C 109.1(6)
O3C C7C C8C 109.3(6)
O1C C7C C8C 109.2(6)
O5C C7C C8C 109.1(6)
O1D C7D O5D 109.6(6)
O1D C7D O3D 111.2(6)
O5D C7D O3D 109.5(6)
O1D C7D C8D 108.4(6)
O5D C7D C8D 109.4(6)
O3D C7D C8D 108.7(6)
C13A C8A C9A 117.2(8)
C13A C8A C7A 123.4(8)
C9A C8A C7A 119.3(8)
C9B C8B C13B 119.8(8)
C9B C8B C7B 119.5(8)
C13B C8B C7B 120.7(8)
C13C C8C C9C 119.1(8)
C13C C8C C7C 122.0(8)
C9C C8C C7C 118.9(8)
C9D C8D C13D 118.7(8)
C9D C8D C7D 121.3(8)
C13D C8D C7D 119.9(8)
C10A C9A C8A 120.2(9)
C10A C9A H9A 119.9
C8A C9A H9A 119.9
C10B C9B C8B 121.1(9)
C10B C9B H9B 119.5
C8B C9B H9B 119.5
C8C C9C C10C 117.9(10)
C8C C9C H9C 121.0
C10C C9C H9C 121.0
C8D C9D C10D 119.1(10)
C8D C9D H9D 120.5
C10D C9D H9D 120.5
C11A C10A C9A 120.7(10)
C11A C10A H10A 119.6
C9A C10A H10A 119.6
C9B C10B C11B 118.5(10)
C9B C10B H10B 120.8
C11B C10B H10B 120.8
C11C C10C C9C 121.3(11)
C11C C10C H10C 119.4
C9C C10C H10C 119.4
C11D C10D C9D 121.9(11)
C11D C10D H10D 119.0
C9D C10D H10D 119.0
C10A C11A C12A 121.3(10)
C10A C11A H11A 119.3
C12A C11A H11A 119.3
C12B C11B C10B 120.8(10)
C12B C11B H11B 119.6
C10B C11B H11B 119.6
C12C C11C C10C 120.3(10)
C12C C11C H11C 119.9
C10C C11C H11C 119.9
C12D C11D C10D 120.1(11)
C12D C11D H11D 120.0
C10D C11D H11D 120.0
C11A C12A C13A 118.3(10)
C11A C12A H12A 120.8
C13A C12A H12A 120.8
C11B C12B C13B 120.7(10)
C11B C12B H12B 119.6
C13B C12B H12B 119.6
C11C C12C C13C 119.4(10)
C11C C12C H12C 120.3
C13C C12C H12C 120.3
C11D C12D C13D 120.7(11)
C11D C12D H12D 119.7
C13D C12D H12D 119.7
C8A C13A C12A 122.2(10)
C8A C13A H13A 118.9
C12A C13A H13A 118.9
C12B C13B C8B 119.1(9)
C12B C13B H13B 120.5
C8B C13B H13B 120.5
C8C C13C C12C 122.0(9)
C8C C13C H13C 119.0
C12C C13C H13C 119.0
C8D C13D C12D 119.4(9)
C8D C13D H13D 120.3
C12D C13D H13D 120.3
O9A C14A O2A 122.6(9)
O9A C14A C15A 123.4(9)
O2A C14A C15A 113.8(8)
O9B C14B O2B 122.0(9)
O9B C14B C15B 123.0(9)
O2B C14B C15B 114.9(8)
O9C C14C O2C 122.8(7)
O9C C14C C15C 125.4(7)
O2C C14C C15C 111.7(6)
O9D C14D O2D 123.7(7)
O9D C14D C15D 125.7(7)
O2D C14D C15D 110.6(6)
C16A C15A C20A 119.9(10)
C16A C15A C14A 118.6(9)
C20A C15A C14A 121.4(9)
C16B C15B C20B 119.8(9)
C16B C15B C14B 118.7(9)
C20B C15B C14B 121.4(9)
C20C C15C C16C 120.1(7)
C20C C15C C14C 122.5(7)
C16C C15C C14C 117.4(7)
C20D C15D C16D 119.7(7)
C20D C15D C14D 122.9(7)
C16D C15D C14D 117.4(7)
C17A C16A C15A 119.9(11)
C17A C16A H16A 120.1
C15A C16A H16A 120.1
C17B C16B C15B 119.4(11)
C17B C16B H16B 120.3
C15B C16B H16B 120.3
C15C C16C C17C 119.3(8)
C15C C16C H16C 120.3
C17C C16C H16C 120.3
C17D C16D C15D 119.2(8)
C17D C16D H16D 120.4
C15D C16D H16D 120.4
C18A C17A C16A 120.5(12)
C18A C17A H17A 119.7
C16A C17A H17A 119.7
C18B C17B C16B 123.0(12)
C18B C17B H17B 118.5
C16B C17B H17B 118.5
C18C C17C C16C 120.0(9)
C18C C17C H17C 120.0
C16C C17C H17C 120.0
C18D C17D C16D 121.8(9)
C18D C17D H17D 119.1
C16D C17D H17D 119.1
C17A C18A C19A 124.2(12)
C17A C18A H18A 117.9
C19A C18A H18A 117.9
C17B C18B C19B 119.2(11)
C17B C18B H18B 120.4
C19B C18B H18B 120.4
C19C C18C C17C 119.6(9)
C19C C18C H18C 120.2
C17C C18C H18C 120.2
C17D C18D C19D 118.8(9)
C17D C18D H18D 120.6
C19D C18D H18D 120.6
C18A C19A C20A 114.8(11)
C18A C19A H19A 122.6
C20A C19A H19A 122.6
C18B C19B C20B 120.0(11)
C18B C19B H19B 120.0
C20B C19B H19B 120.0
C18C C19C C20C 121.0(9)
C18C C19C H19C 119.5
C20C C19C H19C 119.5
C18D C19D C20D 120.8(9)
C18D C19D H19D 119.6
C20D C19D H19D 119.6
C15A C20A C19A 120.6(10)
C15A C20A H20A 119.7
C19A C20A H20A 119.7
C19B C20B C15B 118.3(10)
C19B C20B H20B 120.8
C15B C20B H20B 120.8
C15C C20C C19C 120.0(8)
C15C C20C H20C 120.0
C19C C20C H20C 120.0
C15D C20D C19D 119.7(9)
C15D C20D H20D 120.1
C19D C20D H20D 120.1
C1A O1A C7A 113.0(6)
C7B O1B C1B 112.1(7)
C7C O1C C1C 112.7(5)
C7D O1D C1D 112.4(5)
C14A O2A C2A 116.3(7)
C14B O2B C2B 116.4(7)
C14C O2C C2C 115.1(5)
C14D O2D C2D 114.1(5)
C7A O3A C3A 112.9(6)
C7B O3B C3B 113.0(7)
C7C O3C C3C 111.7(5)
C7D O3D C3D 111.5(6)
C4A O4A S1A 119.7(7)
C4B O4B S1B 118.9(7)
C4C O4C S1C 119.5(4)
C4D O4D S1D 119.2(4)
C7A O5A C5A 113.8(7)
C7B O5B C5B 112.0(7)
C5C O5C C7C 112.6(5)
C7D O5D C5D 112.6(5)
C6A O6A S1A 119.7(7)
C6B O6B S1B 118.4(6)
C6C O6C S1C 119.2(4)
C6D O6D S1D 119.3(4)
O7A S1A O8A 118.8(5)
O7A S1A O4A 111.7(6)
O8A S1A O4A 107.4(6)
O7A S1A O6A 109.4(5)
O8A S1A O6A 106.3(6)
O4A S1A O6A 101.8(4)
O8B S1B O7B 119.4(5)
O8B S1B O4B 106.5(6)
O7B S1B O4B 109.2(5)
O8B S1B O6B 106.9(5)
O7B S1B O6B 111.2(6)
O4B S1B O6B 102.2(4)
O7C S1C O8C 120.5(4)
O7C S1C O4C 109.4(3)
O8C S1C O4C 106.2(3)
O7C S1C O6C 110.4(3)
O8C S1C O6C 106.5(3)
O4C S1C O6C 102.3(3)
O7D S1D O8D 119.8(3)
O7D S1D O4D 110.1(3)
O8D S1D O4D 107.1(3)
O7D S1D O6D 109.8(3)
O8D S1D O6D 106.3(3)
O4D S1D O6D 102.4(3)

loop_
_geom_bond_atom_site_label_1
_geom_bond_atom_site_label_2
_geom_bond_distance
C1A O1A 1.415(9)
C1A C2A 1.494(13)
C1A C6A 1.537(12)
C1A H1A 0.9800
C1B O1B 1.442(11)
C1B C2B 1.510(14)
C1B C6B 1.532(13)
C1B H1B 0.9800
C1C O1C 1.432(8)
C1C C2C 1.515(9)
C1C C6C 1.527(9)
C1C H1C 0.9800
C1D O1D 1.435(8)
C1D C2D 1.510(10)
C1D C6D 1.521(9)
C1D H1D 0.9800
C2A O2A 1.445(11)
C2A C3A 1.491(14)
C2A H2A 0.9800
C2B O2B 1.424(10)
C2B C3B 1.495(12)
C2B H2B 0.9800
C2C O2C 1.434(8)
C2C C3C 1.495(10)
C2C H2C 0.9800
C2D O2D 1.443(8)
C2D C3D 1.507(10)
C2D H2D 0.9800
C3A O3A 1.451(11)
C3A C4A 1.534(14)
C3A H3A 0.9800
C3B O3B 1.431(9)
C3B C4B 1.529(12)
C3B H3B 0.9800
C3C O3C 1.442(9)
C3C C4C 1.528(10)
C3C H3C 0.9800
C3D O3D 1.445(9)
C3D C4D 1.523(10)
C3D H3D 0.9800
C4A O4A 1.465(12)
C4A C5A 1.544(13)
C4A H4A 0.9800
C4B O4B 1.474(10)
C4B C5B 1.488(13)
C4B H4B 0.9800
C4C O4C 1.467(9)
C4C C5C 1.533(10)
C4C H4C 0.9800
C4D O4D 1.470(8)
C4D C5D 1.519(10)
C4D H4D 0.9800
C5A O5A 1.419(10)
C5A C6A 1.522(13)
C5A H5A 0.9800
C5B O5B 1.441(10)
C5B C6B 1.515(13)
C5B H5B 0.9800
C5C O5C 1.406(8)
C5C C6C 1.512(10)
C5C H5C 0.9800
C5D O5D 1.419(8)
C5D C6D 1.512(10)
C5D H5D 0.9800
C6A O6A 1.447(10)
C6A H6A 0.9800
C6B O6B 1.444(12)
C6B H6B 0.9800
C6C O6C 1.474(8)
C6C H6C 0.9800
C6D O6D 1.459(8)
C6D H6D 0.9800
C7A O5A 1.389(10)
C7A O3A 1.396(10)
C7A O1A 1.417(10)
C7A C8A 1.500(11)
C7B O3B 1.400(10)
C7B O5B 1.407(9)
C7B O1B 1.415(10)
C7B C8B 1.487(12)
C7C O3C 1.410(8)
C7C O1C 1.412(8)
C7C O5C 1.417(8)
C7C C8C 1.490(10)
C7D O1D 1.393(9)
C7D O5D 1.413(8)
C7D O3D 1.416(8)
C7D C8D 1.488(11)
C8A C13A 1.357(12)
C8A C9A 1.408(12)
C8B C9B 1.381(12)
C8B C13B 1.395(12)
C8C C13C 1.358(11)
C8C C9C 1.384(12)
C8D C9D 1.361(12)
C8D C13D 1.388(12)
C9A C10A 1.344(12)
C9A H9A 0.9300
C9B C10B 1.364(12)
C9B H9B 0.9300
C9C C10C 1.409(14)
C9C H9C 0.9300
C9D C10D 1.401(14)
C9D H9D 0.9300
C10A C11A 1.338(14)
C10A H10A 0.9300
C10B C11B 1.422(14)
C10B H10B 0.9300
C10C C11C 1.350(16)
C10C H10C 0.9300
C10D C11D 1.328(16)
C10D H10D 0.9300
C11A C12A 1.359(14)
C11A H11A 0.9300
C11B C12B 1.338(13)
C11B H11B 0.9300
C11C C12C 1.349(15)
C11C H11C 0.9300
C11D C12D 1.326(15)
C11D H11D 0.9300
C12A C13A 1.368(13)
C12A H12A 0.9300
C12B C13B 1.393(12)
C12B H12B 0.9300
C12C C13C 1.378(12)
C12C H12C 0.9300
C12D C13D 1.406(13)
C12D H12D 0.9300
C13A H13A 0.9300
C13B H13B 0.9300
C13C H13C 0.9300
C13D H13D 0.9300
C14A O9A 1.191(10)
C14A O2A 1.311(10)
C14A C15A 1.476(13)
C14B O9B 1.199(10)
C14B O2B 1.313(10)
C14B C15B 1.474(12)
C14C O9C 1.178(8)
C14C O2C 1.362(8)
C14C C15C 1.486(10)
C14D O9D 1.173(9)
C14D O2D 1.360(9)
C14D C15D 1.489(10)
C15A C16A 1.368(13)
C15A C20A 1.378(13)
C15B C16B 1.357(13)
C15B C20B 1.412(13)
C15C C20C 1.351(11)
C15C C16C 1.360(10)
C15D C20D 1.355(11)
C15D C16D 1.373(10)
C16A C17A 1.343(15)
C16A H16A 0.9300
C16B C17B 1.346(15)
C16B H16B 0.9300
C16C C17C 1.394(12)
C16C H16C 0.9300
C16D C17D 1.371(12)
C16D H16D 0.9300
C17A C18A 1.332(16)
C17A H17A 0.9300
C17B C18B 1.340(16)
C17B H17B 0.9300
C17C C18C 1.355(13)
C17C H17C 0.9300
C17D C18D 1.347(14)
C17D H17D 0.9300
C18A C19A 1.371(16)
C18A H18A 0.9300
C18B C19B 1.374(16)
C18B H18B 0.9300
C18C C19C 1.345(14)
C18C H18C 0.9300
C18D C19D 1.354(14)
C18D H18D 0.9300
C19A C20A 1.424(15)
C19A H19A 0.9300
C19B C20B 1.384(14)
C19B H19B 0.9300
C19C C20C 1.370(12)
C19C H19C 0.9300
C19D C20D 1.386(12)
C19D H19D 0.9300
C20A H20A 0.9300
C20B H20B 0.9300
C20C H20C 0.9300
C20D H20D 0.9300
O4A S1A 1.543(9)
O4B S1B 1.558(9)
O4C S1C 1.560(5)
O4D S1D 1.557(5)
O6A S1A 1.546(10)
O6B S1B 1.581(9)
O6C S1C 1.567(5)
O6D S1D 1.569(5)
O7A S1A 1.402(8)
O7B S1B 1.413(8)
O7C S1C 1.407(5)
O7D S1D 1.405(5)
O8A S1A 1.402(8)
O8B S1B 1.392(9)
O8C S1C 1.408(5)
O8D S1D 1.405(6)

loop_
_geom_hbond_atom_site_label_D
_geom_hbond_atom_site_label_H
_geom_hbond_atom_site_label_A
_geom_hbond_distance_DH
_geom_hbond_distance_HA
_geom_hbond_distance_DA
_geom_hbond_angle_DHA
_geom_hbond_site_symmetry_A
C2C H2C O8C 0.98 2.62 3.202(9) 118.1 2_556
C2C H2C S1C 0.98 2.97 3.507(7) 116.0 .
C2D H2D O8D 0.98 2.61 3.186(9) 117.8 2_656
C2D H2D S1D 0.98 2.95 3.494(7) 116.0 .
C5A H5A O7A 0.98 2.42 2.946(11) 112.9 .
C5B H5B O7B 0.98 2.39 2.939(12) 114.4 .
C5C H5C O7C 0.98 2.41 2.946(9) 113.8 .
C5C H5C O9D 0.98 2.40 3.092(9) 127.1 2_656
C5D H5D O7D 0.98 2.40 2.935(9) 113.7 .
C5D H5D O9C 0.98 2.41 3.096(9) 126.5 2_556
